data_2006448
loop_
_publ_author_name
'Fourmigu\'e, Marc'
'Perrocheau, Vincent'

_publ_section_title
;
 Two Heteroleptic Cobalt(III) Cyclopentadienyl/Dithiolene Complexes
;
_journal_issue 9
_journal_name_full 'Acta Crystallographica Section C'
_journal_page_first 1213
_journal_page_last 1215
_journal_paper_doi 10.1107/S0108270197005544
_journal_volume 53
_journal_year 1997
_chemical_formula_moiety '[Co (C10 H15 )(C3 S5 )]'
_chemical_formula_sum 'C13 H15 Co S5'
_chemical_formula_weight 390.525
_chemical_name_common Cp^*^Co(dmit)
_chemical_name_systematic
;
(4,5-disulfanyl-1,3-dithiole-2-thionato)(\h-pentamethylcyclopentadienyl)
cobalt(III)
;
_space_group_IT_number 14
_symmetry_cell_setting monoclinic
_symmetry_space_group_name_Hall '-P 2yn'
_symmetry_space_group_name_H-M 'P 1 21/n 1'
_cell_angle_alpha 90.00000
_cell_angle_beta 110.91(2)
_cell_angle_gamma 90.00000
_cell_formula_units_Z 4
_cell_length_a 12.140(2)
_cell_length_b 11.488(2)
_cell_length_c 12.698(3)
_cell_measurement_reflns_used 2000
_cell_measurement_temperature 293
_cell_measurement_theta_max 24
_cell_measurement_theta_min 2
_cell_volume 1654.3(6)
_computing_cell_refinement 'SELECT (Stoe & Cie, 1995)'
_computing_data_collection 'EXPOSE (Stoe & Cie, 1995)'
_computing_data_reduction 'INTEGRATE (Stoe & Cie, 1995)'
_computing_molecular_graphics 'ORTEPII (Johnson, 1976)'
_computing_publication_material Xtal3.2
_computing_structure_refinement Xtal3.2
_computing_structure_solution 'Xtal3.2 (Hall, Flack & Stewart, 1992)'
_diffrn_ambient_temperature 293
_diffrn_detector_area_resol_mean 6.66
_diffrn_measured_fraction_theta_max 1.0
_diffrn_measurement_device_type 'Stoe IPDS'
_diffrn_measurement_method 'Rotation, \D\f = 3\%'
_diffrn_radiation_monochromator graphite
_diffrn_radiation_source xray_tube
_diffrn_radiation_type MoK\a
_diffrn_radiation_wavelength 0.71073
_diffrn_reflns_av_R_equivalents .076
_diffrn_reflns_av_sigmaI/netI .093
_diffrn_reflns_limit_h_max 13
_diffrn_reflns_limit_h_min -13
_diffrn_reflns_limit_k_max 13
_diffrn_reflns_limit_k_min -13
_diffrn_reflns_limit_l_max 14
_diffrn_reflns_limit_l_min -14
_diffrn_reflns_number 10261
_diffrn_reflns_reduction_process 'INTEGRATE (Stoe & Cie, 1995)'
_diffrn_reflns_theta_full 24.27
_diffrn_reflns_theta_max 24.27
_diffrn_reflns_theta_min 1.99
_diffrn_standards_decay_% 0
_exptl_absorpt_coefficient_mu 1.65
_exptl_absorpt_correction_T_max 0.9398
_exptl_absorpt_correction_T_min 0.5907
_exptl_absorpt_correction_type numerical
_exptl_absorpt_process_details 'FACEIT (Stoe & Cie, 1995)'
_exptl_crystal_colour black
_exptl_crystal_density_diffrn 1.568
_exptl_crystal_density_method 'not measured'
_exptl_crystal_description plate
_exptl_crystal_F_000 799.91
_exptl_crystal_size_max 0.39
_exptl_crystal_size_mid 0.28
_exptl_crystal_size_min 0.03
_refine_diff_density_max .809
_refine_diff_density_min -1.45
_refine_ls_extinction_method none
_refine_ls_goodness_of_fit_all 1.11
_refine_ls_goodness_of_fit_obs 1.193
_refine_ls_hydrogen_treatment constr
_refine_ls_matrix_type full
_refine_ls_number_constraints 0
_refine_ls_number_parameters 172
_refine_ls_number_reflns 1725
_refine_ls_number_restraints 0
_refine_ls_R_factor_all .09
_refine_ls_R_factor_obs .05
_refine_ls_shift/esd_max .004
_refine_ls_shift/esd_mean .001
_refine_ls_structure_factor_coef F
_refine_ls_weighting_scheme calc
_refine_ls_wR_factor_all .064
_refine_ls_wR_factor_obs .055
_reflns_number_observed 1725
_reflns_number_total 2641
_reflns_observed_criterion refl_observed_if_F____>_3.00_sigma(F___)
_cod_data_source_file ab1475.cif
_cod_data_source_block II
_cod_original_sg_symbol_H-M 'P 21/n'
_cod_database_code 2006448

loop_
_symmetry_equiv_pos_as_xyz
+x,+y,+z
1/2-x,1/2+y,1/2-z
-x,-y,-z
1/2+x,1/2-y,1/2+z

loop_
_atom_site_aniso_label
_atom_site_aniso_U_11
_atom_site_aniso_U_22
_atom_site_aniso_U_33
_atom_site_aniso_U_12
_atom_site_aniso_U_13
_atom_site_aniso_U_23
Co .0307(4) .0458(5) .0446(5) -.0004(4) .0185(3) -.0005(4)
S1 .0438(9) .0560(10) .0740(10) -.0074(8) .0318(8) -.0170(10)
S2 .0375(8) .0520(10) .0601(9) .0001(7) .0225(7) -.0090(8)
S4 .0377(8) .0630(10) .0850(10) -.0058(8) .0259(8) -.0070(10)
S3 .0507(9) .0590(10) .0910(10) .0022(9) .0455(9) -.0070(10)
S5 .0436(9) .0830(10) .129(2) .0070(10) .0490(10) .0120(10)
C1 .045(3) .051(4) .051(4) .002(3) .027(3) .000(3)
C2 .034(3) .049(4) .048(3) .006(3) .016(3) .004(3)
C3 .047(3) .054(4) .079(4) .008(3) .032(3) .015(4)
C4 .034(3) .057(4) .058(4) .002(3) .020(3) -.002(4)
C5 .037(3) .056(4) .054(4) .001(3) .024(3) .003(3)
C6 .040(3) .065(4) .058(4) -.005(3) .024(3) -.007(4)
C7 .040(3) .054(4) .062(4) .000(3) .022(3) -.001(4)
C8 .042(3) .057(4) .052(4) -.001(3) .017(3) .000(4)
C9 .052(4) .062(4) .071(4) -.014(3) .019(3) -.002(4)
C10 .063(4) .073(5) .073(5) -.002(4) .037(4) .008(4)
C11 .074(5) .072(5) .075(5) -.007(4) .045(4) -.012(4)
C12 .065(4) .053(4) .094(6) .012(4) .033(4) .004(4)
C13 .070(5) .068(5) .065(4) -.002(4) .013(4) .006(4)

loop_
_atom_site_label
_atom_site_fract_x
_atom_site_fract_y
_atom_site_fract_z
_atom_site_U_iso_or_equiv
_atom_site_thermal_displace_type
_atom_site_calc_flag
_atom_site_calc_attached_atom
Co .50912(6) .80608(7) .66652(6) .0390(4) Uani ? ?
S1 .60440(10) .6893(2) .59930(10) .0552(9) Uani ? ?
S2 .65670(10) .91860(10) .73960(10) .0484(8) Uani ? ?
S4 .90640(10) .9076(2) .7377(2) .0610(10) Uani ? ?
S3 .85660(10) .6983(2) .6045(2) .0620(10) Uani ? ?
S5 1.0956(2) .8028(2) .6700(2) .0800(10) Uani ? ?
C1 .7406(5) .7536(6) .6395(5) .046(3) Uani ? ?
C2 .7641(5) .8527(5) .7008(5) .043(3) Uani ? ?
C3 .9594(5) .8028(6) .6707(6) .057(3) Uani ? ?
C4 .3541(5) .7139(6) .6201(5) .048(3) Uani ? ?
C5 .3928(5) .7423(6) .7366(5) .047(3) Uani ? ?
C6 .4012(5) .8679(6) .7470(5) .052(4) Uani ? ?
C7 .3678(5) .9143(6) .6365(6) .051(3) Uani ? ?
C8 .3384(5) .8196(6) .5584(5) .050(3) Uani ? ?
C9 .3282(6) .5941(6) .5718(6) .062(4) Uani ? ?
C10 .4187(6) .6604(6) .8327(6) .066(4) Uani ? ?
C11 .4335(6) .9333(7) .8548(6) .069(4) Uani ? ?
C12 .3618(6) 1.0400(6) .6048(6) .070(4) Uani ? ?
C13 .2988(6) .8300(6) .4340(6) .071(4) Uani ? ?
H9a .24710 .57759 .54721 .04900 Uiso ? ?
H9b .35462 .58501 .50998 .04900 Uiso ? ?
H9c .36884 .53743 .62724 .04900 Uiso ? ?
H10a .43251 .70144 .90021 .04900 Uiso ? ?
H10b .35454 .60851 .82067 .04900 Uiso ? ?
H10c .48659 .61567 .83952 .04900 Uiso ? ?
H11a .36686 .93439 .87712 .04900 Uiso ? ?
H11b .50043 .89989 .91122 .04900 Uiso ? ?
H11c .45148 1.01049 .84147 .04900 Uiso ? ?
H12a .28346 1.06756 .57367 .04900 Uiso ? ?
H12b .39981 1.08604 .67020 .04900 Uiso ? ?
H12c .39990 1.05555 .55268 .04900 Uiso ? ?
H13a .21571 .83023 .40216 .04900 Uiso ? ?
H13b .32681 .76498 .40422 .04900 Uiso ? ?
H13c .32737 .89951 .41219 .04900 Uiso ? ?

loop_
_atom_type_symbol
_atom_type_description
_atom_type_scat_dispersion_real
_atom_type_scat_dispersion_imag
_atom_type_scat_source
C C 0.0033 0.0016 'International Tables Vol C Tables 4.2.6.8 and 6.1.1.4'
H H 0.0000 0.0000 'International Tables Vol C Tables 4.2.6.8 and 6.1.1.4'
S S 0.1246 0.1234 'International Tables Vol C Tables 4.2.6.8 and 6.1.1.4'
Co Co 0.3494 0.9721 'International Tables Vol C Tables 4.2.6.8 and 6.1.1.4'

loop_
_geom_angle_atom_site_label_1
_geom_angle_atom_site_label_2
_geom_angle_atom_site_label_3
_geom_angle
C7 Co C8 40.9(3)
C7 Co C4 68.8(2)
C7 Co C5 68.7(3)
C7 Co C6 40.5(3)
C7 Co S2 103.4(2)
C7 Co S1 147.8(2)
C8 Co C4 40.6(3)
C8 Co C5 68.2(2)
C8 Co C6 68.5(3)
C8 Co S2 137.6(2)
C8 Co S1 110.1(2)
C4 Co C5 40.5(2)
C4 Co C6 68.9(3)
C4 Co S2 168.0(2)
C4 Co S1 97.6(2)
C5 Co C6 41.3(3)
C5 Co S2 128.9(2)
C5 Co S1 120.2(2)
C6 Co S2 99.2(2)
C6 Co S1 161.3(2)
S2 Co S1 93.65(7)
C1 S1 Co 102.3(2)
C2 S2 Co 102.3(2)
C3 S3 C1 97.6(3)
C3 S4 C2 97.1(3)
C2 C1 S1 121.2(5)
C2 C1 S3 115.5(5)
S1 C1 S3 123.3(4)
C1 C2 S2 120.6(5)
C1 C2 S4 116.5(5)
S2 C2 S4 122.9(4)
S5 C3 S3 123.3(4)
S5 C3 S4 123.4(4)
S3 C3 S4 113.3(4)
C8 C4 C5 107.9(6)
C8 C4 C9 126.4(6)
C8 C4 Co 69.3(3)
C5 C4 C9 125.6(6)
C5 C4 Co 69.8(3)
C9 C4 Co 129.1(5)
C4 C5 C6 108.1(6)
C4 C5 C10 127.2(6)
C4 C5 Co 69.7(4)
C6 C5 C10 124.7(6)
C6 C5 Co 69.4(4)
C10 C5 Co 127.3(4)
C7 C6 C5 107.4(6)
C7 C6 C11 127.5(6)
C7 C6 Co 69.3(4)
C5 C6 C11 125.1(6)
C5 C6 Co 69.3(4)
C11 C6 Co 128.8(5)
C6 C7 C8 108.2(6)
C6 C7 C12 126.8(6)
C6 C7 Co 70.2(4)
C8 C7 C12 124.9(6)
C8 C7 Co 69.6(4)
C12 C7 Co 126.6(5)
C4 C8 C7 108.5(5)
C4 C8 C13 125.8(6)
C4 C8 Co 70.1(3)
C7 C8 C13 125.7(6)
C7 C8 Co 69.5(3)
C13 C8 Co 126.0(5)
H9a C9 H9b 109.0(6)
H9a C9 H9c 108.1(7)
H9a C9 C4 111.4(7)
H9b C9 H9c 107.1(7)
H9b C9 C4 110.8(7)
H9c C9 C4 110.3(6)
H10a C10 H10b 109.4(9)
H10a C10 H10c 108.8(6)
H10a C10 C5 110.4(7)
H10b C10 H10c 108.1(7)
H10b C10 C5 110.2(5)
H10c C10 C5 109.9(8)
H11c C11 H11a 108.6(8)
H11c C11 H11b 108.9(7)
H11c C11 C6 108.2(7)
H11a C11 H11b 111.8(8)
H11a C11 C6 108.0(6)
H11b C11 C6 111.3(7)
H12a C12 H12c 108.2(7)
H12a C12 H12b 106.3(8)
H12a C12 C7 112.4(7)
H12c C12 H12b 107.3(7)
H12c C12 C7 112.3(7)
H12b C12 C7 109.9(6)
H13a C13 H13c 108.6(7)
H13a C13 H13b 108.1(7)
H13a C13 C8 110.3(8)
H13c C13 H13b 108.9(9)
H13c C13 C8 111.4(6)
H13b C13 C8 109.5(6)

loop_
_geom_bond_atom_site_label_1
_geom_bond_atom_site_label_2
_geom_bond_site_symmetry_1
_geom_bond_site_symmetry_2
_geom_bond_distance
_geom_bond_publ_flag
Co C7 . . 2.042(6) ?
Co C8 . . 2.043(5) ?
Co C4 . . 2.054(6) ?
Co C5 . . 2.054(7) ?
Co C6 . . 2.055(8) ?
Co S2 . . 2.135(2) ?
Co S1 . . 2.138(2) ?
S1 C1 . . 1.713(6) ?
S2 C2 . . 1.725(7) ?
S3 C3 . . 1.719(6) ?
S3 C1 . . 1.741(7) ?
S4 C3 . . 1.725(8) ?
S4 C2 . . 1.739(6) ?
S5 C3 . . 1.657(7) ?
C1 C2 . . 1.352(9) ?
C4 C8 . . 1.421(9) ?
C4 C5 . . 1.421(9) ?
C4 C9 . . 1.494(9) ?
C5 C6 . . 1.450(10) ?
C5 C10 . . 1.480(10) ?
C6 C7 . . 1.420(10) ?
C6 C11 . . 1.490(10) ?
C7 C8 . . 1.429(9) ?
C7 C12 . . 1.490(10) ?
C8 C13 . . 1.480(10) ?
C9 H9a . . .940(7) ?
C9 H9b . . .953(8) ?
C9 H9c . . .957(7) ?
C10 H10a . . .939(8) ?
C10 H10b . . .949(7) ?
C10 H10c . . .949(8) ?
C11 H11c . . .943(8) ?
C11 H11a . . .947(9) ?
C11 H11b . . .952(6) ?
C12 H12a . . .945(7) ?
C12 H12c . . .950(9) ?
C12 H12b . . .953(7) ?
C13 H13a . . .943(7) ?
C13 H13c . . .950(8) ?
C13 H13b . . .953(8) ?
